data_7152390
loop_
_publ_author_name
'Pei, Cheng-Kui'
'Jiang, Yu'
'Shi, Min'

_publ_section_title
;
 Synthesis of optically active dihydropyrans from asymmetric [4 + 2]
 cycloaddition of \b,\g-unsaturated \a-ketoesters with allenic esters.
;
_journal_issue 22
_journal_name_full 'Organic &amp; biomolecular chemistry'
_journal_page_first 4355
_journal_page_last 4361
_journal_paper_doi 10.1039/c2ob25475a
_journal_volume 10
_journal_year 2012
_chemical_absolute_configuration ad
_chemical_formula_sum 'C18 H22 O5 S'
_chemical_formula_weight 350.42
_chemical_name_systematic
;
?
;
_space_group_IT_number 19
_symmetry_cell_setting orthorhombic
_symmetry_space_group_name_Hall 'P 2ac 2ab'
_symmetry_space_group_name_H-M 'P 21 21 21'
_atom_sites_solution_hydrogens geom
_atom_sites_solution_primary direct
_atom_sites_solution_secondary difmap
_audit_creation_method SHELXL-97
_cell_angle_alpha 90.00
_cell_angle_beta 90.00
_cell_angle_gamma 90.00
_cell_formula_units_Z 4
_cell_length_a 5.5779(5)
_cell_length_b 10.4276(10)
_cell_length_c 31.686(3)
_cell_measurement_reflns_used 3993
_cell_measurement_temperature 293(2)
_cell_measurement_theta_max 47.805
_cell_measurement_theta_min 4.676
_cell_volume 1843.0(3)
_computing_cell_refinement 'Bruker SMART'
_computing_data_collection 'Bruker SMART'
_computing_data_reduction 'Bruker SHELXTL'
_computing_molecular_graphics 'Bruker SHELXTL'
_computing_publication_material 'Bruker SHELXTL'
_computing_structure_refinement 'SHELXL-97 (Sheldrick, 1997)'
_computing_structure_solution 'SHELXS-97 (Sheldrick, 1990)'
_diffrn_ambient_temperature 293(2)
_diffrn_measured_fraction_theta_full 0.999
_diffrn_measured_fraction_theta_max 0.999
_diffrn_measurement_device_type 'CCD area detector'
_diffrn_measurement_method 'phi and omega scans'
_diffrn_radiation_monochromator graphite
_diffrn_radiation_source 'fine-focus sealed tube'
_diffrn_radiation_type MoK\a
_diffrn_radiation_wavelength 0.71073
_diffrn_reflns_av_R_equivalents 0.0190
_diffrn_reflns_av_sigmaI/netI 0.0242
_diffrn_reflns_limit_h_max 6
_diffrn_reflns_limit_h_min -6
_diffrn_reflns_limit_k_max 12
_diffrn_reflns_limit_k_min -12
_diffrn_reflns_limit_l_max 38
_diffrn_reflns_limit_l_min -23
_diffrn_reflns_number 10100
_diffrn_reflns_theta_full 25.99
_diffrn_reflns_theta_max 25.99
_diffrn_reflns_theta_min 2.06
_exptl_absorpt_coefficient_mu 0.199
_exptl_absorpt_correction_T_max 1.00000
_exptl_absorpt_correction_T_min 0.81009
_exptl_absorpt_correction_type empirical
_exptl_absorpt_process_details sadabs
_exptl_crystal_colour green
_exptl_crystal_density_diffrn 1.263
_exptl_crystal_density_method 'not measured'
_exptl_crystal_description prismatic
_exptl_crystal_F_000 744
_exptl_crystal_size_max 0.269
_exptl_crystal_size_mid 0.215
_exptl_crystal_size_min 0.097
_refine_diff_density_max 0.263
_refine_diff_density_min -0.140
_refine_diff_density_rms 0.035
_refine_ls_abs_structure_details 'Flack H D (1983), Acta Cryst. A39, 876-881'
_refine_ls_abs_structure_Flack 0.03(11)
_refine_ls_extinction_method none
_refine_ls_goodness_of_fit_ref 1.075
_refine_ls_hydrogen_treatment constr
_refine_ls_matrix_type full
_refine_ls_number_parameters 239
_refine_ls_number_reflns 3617
_refine_ls_number_restraints 34
_refine_ls_restrained_S_all 1.128
_refine_ls_R_factor_all 0.0495
_refine_ls_R_factor_gt 0.0447
_refine_ls_shift/su_max 0.003
_refine_ls_shift/su_mean 0.000
_refine_ls_structure_factor_coef Fsqd
_refine_ls_weighting_details 'calc w=1/[\s^2^(Fo^2^)+(0.0631P)^2^+0.2779P] where P=(Fo^2^+2Fc^2^)/3'
_refine_ls_weighting_scheme calc
_refine_ls_wR_factor_gt 0.1151
_refine_ls_wR_factor_ref 0.1188
_reflns_number_gt 3258
_reflns_number_total 3617
_reflns_threshold_expression >2sigma(I)
_cod_data_source_file c2ob25475a.txt
_cod_data_source_block cd211435
_cod_depositor_comments
;
The following automatic conversions were performed:

'_symmetry_cell_setting' value 'Orthorhombic' changed to
'orthorhombic' according to
/home/saulius/struct/CIF-dictionaries/cif_core.dic dictionary named
'cif_core.dic' version 2.4.1 from 2010-06-29.

Automatic conversion script
Id: cif_fix_values 1715 2011-07-08 13:25:40Z adriana 
;
_cod_original_sg_symbol_H-M P2(1)2(1)2(1)
_cod_database_code 7152390

loop_
_symmetry_equiv_pos_as_xyz
'x, y, z'
'-x+1/2, -y, z+1/2'
'-x, y+1/2, -z+1/2'
'x+1/2, -y+1/2, -z'

loop_
_atom_site_label
_atom_site_type_symbol
_atom_site_fract_x
_atom_site_fract_y
_atom_site_fract_z
_atom_site_U_iso_or_equiv
_atom_site_adp_type
_atom_site_occupancy
_atom_site_symmetry_multiplicity
_atom_site_calc_flag
_atom_site_refinement_flags
_atom_site_disorder_assembly
_atom_site_disorder_group
S1 S 0.3779(2) 0.83424(16) 0.95039(4) 0.0532(3) Uani 0.66 1 d P A 1
C17 C 0.7404(19) 0.9594(9) 0.9722(3) 0.0607(16) Uani 0.75 1 d PDU A 1
H17 H 0.8881 1.0008 0.9719 0.073 Uiso 0.75 1 calc PR A 1
S1' S 0.7816(10) 0.9855(6) 0.97882(14) 0.0565(8) Uani 0.34 1 d P A 2
C17' C 0.450(3) 0.8579(18) 0.9551(5) 0.066(4) Uani 0.25 1 d PDU A 2
H17' H 0.3451 0.8095 0.9388 0.079 Uiso 0.25 1 calc PR A 2
O1 O 0.3779(3) 0.79041(15) 0.84164(5) 0.0583(4) Uani 1 1 d . . .
O2 O 0.0855(4) 0.94119(18) 0.79957(7) 0.0859(7) Uani 1 1 d . . .
O3 O 0.3435(3) 1.10515(17) 0.80437(6) 0.0653(5) Uani 1 1 d . . .
O4 O 0.7573(4) 0.4809(2) 0.90198(9) 0.0877(7) Uani 1 1 d . . .
O5 O 0.3902(4) 0.39833(16) 0.90338(6) 0.0706(5) Uani 1 1 d . . .
C1 C 0.7627(5) 0.7566(2) 0.87703(7) 0.0500(5) Uani 1 1 d . . .
H1A H 0.8707 0.7554 0.8530 0.060 Uiso 1 1 calc R . .
H1B H 0.8284 0.7005 0.8985 0.060 Uiso 1 1 calc R . .
C2 C 0.7471(4) 0.8939(2) 0.89450(7) 0.0463(5) Uani 1 1 d . A .
H2 H 0.9095 0.9297 0.8952 0.056 Uiso 1 1 calc R . .
C3 C 0.6007(5) 0.9723(2) 0.86438(7) 0.0472(5) Uani 1 1 d . . .
H3 H 0.6270 1.0602 0.8625 0.057 Uiso 1 1 calc R . .
C4 C 0.4355(4) 0.9188(2) 0.84058(7) 0.0472(5) Uani 1 1 d . . .
C6 C 0.5246(4) 0.7077(2) 0.86379(7) 0.0488(5) Uani 1 1 d . . .
C7 C 0.4291(5) 0.5924(2) 0.87053(7) 0.0538(6) Uani 1 1 d . . .
H7 H 0.2759 0.5769 0.8602 0.065 Uiso 1 1 calc R . .
C8 C 0.5500(6) 0.4886(2) 0.89323(8) 0.0570(6) Uani 1 1 d . . .
C9 C 0.4760(7) 0.2917(3) 0.92811(11) 0.0834(10) Uani 1 1 d . . .
H9A H 0.5490 0.3222 0.9540 0.100 Uiso 1 1 calc R . .
H9B H 0.5951 0.2436 0.9124 0.100 Uiso 1 1 calc R . .
C10 C 0.2683(8) 0.2097(3) 0.93771(14) 0.1107(14) Uani 1 1 d . . .
H10A H 0.1447 0.2604 0.9506 0.166 Uiso 1 1 calc R . .
H10B H 0.3161 0.1428 0.9567 0.166 Uiso 1 1 calc R . .
H10C H 0.2086 0.1725 0.9121 0.166 Uiso 1 1 calc R . .
C11 C 0.2679(5) 0.9884(2) 0.81187(7) 0.0516(6) Uani 1 1 d . . .
C12 C 0.2010(5) 1.1982(3) 0.77942(8) 0.0630(7) Uani 1 1 d . . .
C13 C -0.0143(8) 1.2326(4) 0.80363(15) 0.1158(15) Uani 1 1 d U . .
H13A H -0.1294 1.1644 0.8018 0.174 Uiso 1 1 calc R . .
H13B H -0.0826 1.3098 0.7923 0.174 Uiso 1 1 calc R . .
H13C H 0.0283 1.2463 0.8326 0.174 Uiso 1 1 calc R . .
C14 C 0.3640(8) 1.3103(4) 0.77511(16) 0.1244(17) Uani 1 1 d U . .
H14A H 0.2860 1.3760 0.7589 0.187 Uiso 1 1 calc R . .
H14B H 0.5084 1.2843 0.7610 0.187 Uiso 1 1 calc R . .
H14C H 0.4027 1.3430 0.8026 0.187 Uiso 1 1 calc R . .
C15 C 0.1426(13) 1.1443(4) 0.73724(11) 0.1354(19) Uani 1 1 d U . .
H15A H 0.0556 1.0656 0.7406 0.203 Uiso 1 1 calc R . .
H15B H 0.2882 1.1281 0.7220 0.203 Uiso 1 1 calc R . .
H15C H 0.0462 1.2045 0.7218 0.203 Uiso 1 1 calc R . .
C16 C 0.6439(4) 0.90114(19) 0.93847(6) 0.0431(5) Uani 1 1 d DU . .
C18 C 0.3910(5) 0.8836(2) 0.99975(7) 0.0570(6) Uani 1 1 d . . .
H18 H 0.2698 0.8654 1.0190 0.068 Uiso 0.75 1 calc PR A 1
H18' H 0.2588 0.8549 1.0164 0.068 Uiso 0.25 1 d PR A 2
C19 C 0.5821(6) 0.9502(2) 1.01050(8) 0.0666(7) Uani 1 1 d . A .
H19 H 0.6134 0.9852 1.0369 0.080 Uiso 0.75 1 calc PR B 1
H19' H 0.6023 0.9767 1.0391 0.080 Uiso 0.25 1 d PR B 2

loop_
_atom_site_aniso_label
_atom_site_aniso_U_11
_atom_site_aniso_U_22
_atom_site_aniso_U_33
_atom_site_aniso_U_23
_atom_site_aniso_U_13
_atom_site_aniso_U_12
S1 0.0527(7) 0.0642(8) 0.0428(5) 0.0039(5) 0.0043(5) -0.0116(6)
C17 0.060(4) 0.064(4) 0.058(3) -0.002(2) -0.013(2) -0.006(3)
S1' 0.0508(18) 0.068(2) 0.0502(15) -0.0119(11) -0.0058(11) -0.0146(13)
C17' 0.054(6) 0.066(7) 0.077(8) -0.017(5) -0.002(5) -0.033(6)
O1 0.0655(10) 0.0452(8) 0.0643(9) 0.0109(7) -0.0184(9) -0.0050(8)
O2 0.0881(15) 0.0665(12) 0.1031(16) 0.0273(11) -0.0427(14) -0.0173(12)
O3 0.0591(11) 0.0559(9) 0.0809(12) 0.0290(9) -0.0129(9) -0.0021(9)
O4 0.0782(14) 0.0597(11) 0.1251(18) 0.0176(12) -0.0246(14) 0.0073(11)
O5 0.0783(12) 0.0465(9) 0.0872(12) 0.0164(9) -0.0015(11) 0.0078(9)
C1 0.0497(13) 0.0547(13) 0.0457(11) 0.0039(10) 0.0018(10) 0.0063(11)
C2 0.0428(11) 0.0492(11) 0.0470(11) 0.0066(9) 0.0001(10) -0.0063(10)
C3 0.0545(13) 0.0433(10) 0.0437(11) 0.0094(9) 0.0030(10) -0.0045(10)
C4 0.0519(13) 0.0480(12) 0.0418(11) 0.0104(9) 0.0020(10) -0.0004(10)
C6 0.0591(14) 0.0461(12) 0.0413(11) 0.0006(9) -0.0032(10) 0.0047(11)
C7 0.0624(15) 0.0437(12) 0.0554(13) -0.0011(10) -0.0093(12) 0.0038(11)
C8 0.0710(17) 0.0422(12) 0.0579(14) -0.0030(10) -0.0072(12) 0.0056(12)
C9 0.104(2) 0.0524(15) 0.094(2) 0.0182(15) 0.0034(19) 0.0163(17)
C10 0.124(3) 0.0665(19) 0.142(3) 0.040(2) 0.028(3) 0.012(2)
C11 0.0561(14) 0.0541(13) 0.0447(11) 0.0144(10) -0.0014(11) -0.0034(12)
C12 0.0580(15) 0.0627(15) 0.0682(15) 0.0303(13) -0.0066(12) 0.0019(12)
C13 0.088(2) 0.117(3) 0.142(3) 0.057(3) 0.024(2) 0.032(2)
C14 0.090(2) 0.085(2) 0.199(4) 0.079(3) -0.035(3) -0.008(2)
C15 0.226(5) 0.112(3) 0.069(2) 0.036(2) -0.024(3) 0.022(4)
C16 0.0450(11) 0.0402(10) 0.0441(10) 0.0089(8) -0.0049(9) -0.0005(9)
C18 0.0655(15) 0.0585(13) 0.0469(12) 0.0108(10) 0.0089(12) 0.0054(12)
C19 0.089(2) 0.0612(15) 0.0494(14) -0.0003(11) -0.0133(14) 0.0041(15)

loop_
_atom_type_symbol
_atom_type_description
_atom_type_scat_dispersion_real
_atom_type_scat_dispersion_imag
_atom_type_scat_source
C C 0.0033 0.0016 'International Tables Vol C Tables 4.2.6.8 and 6.1.1.4'
H H 0.0000 0.0000 'International Tables Vol C Tables 4.2.6.8 and 6.1.1.4'
O O 0.0106 0.0060 'International Tables Vol C Tables 4.2.6.8 and 6.1.1.4'
S S 0.1246 0.1234 'International Tables Vol C Tables 4.2.6.8 and 6.1.1.4'

loop_
_geom_angle_atom_site_label_1
_geom_angle_atom_site_label_2
_geom_angle_atom_site_label_3
_geom_angle
C18 S1 C16 92.55(15)
C16 C17 C19 112.2(7)
C16 C17 H17 123.9
C19 C17 H17 123.9
C19 S1' C16 92.2(2)
C16 C17' C18 121.1(10)
C16 C17' H17' 119.4
C18 C17' H17' 119.4
C4 O1 C6 118.80(18)
C11 O3 C12 122.1(2)
C8 O5 C9 116.9(3)
C6 C1 C2 111.8(2)
C6 C1 H1A 109.3
C2 C1 H1A 109.3
C6 C1 H1B 109.3
C2 C1 H1B 109.3
H1A C1 H1B 107.9
C3 C2 C16 110.65(19)
C3 C2 C1 108.02(18)
C16 C2 C1 113.62(17)
C3 C2 H2 108.1
C16 C2 H2 108.1
C1 C2 H2 108.1
C4 C3 C2 121.0(2)
C4 C3 H3 119.5
C2 C3 H3 119.5
C3 C4 O1 124.2(2)
C3 C4 C11 125.6(2)
O1 C4 C11 110.0(2)
C7 C6 O1 114.1(2)
C7 C6 C1 128.5(2)
O1 C6 C1 117.3(2)
C6 C7 C8 124.2(2)
C6 C7 H7 117.9
C8 C7 H7 117.9
O4 C8 O5 123.0(3)
O4 C8 C7 127.6(3)
O5 C8 C7 109.4(2)
O5 C9 C10 107.4(3)
O5 C9 H9A 110.2
C10 C9 H9A 110.2
O5 C9 H9B 110.2
C10 C9 H9B 110.2
H9A C9 H9B 108.5
C9 C10 H10A 109.5
C9 C10 H10B 109.5
H10A C10 H10B 109.5
C9 C10 H10C 109.5
H10A C10 H10C 109.5
H10B C10 H10C 109.5
O2 C11 O3 126.7(2)
O2 C11 C4 122.1(2)
O3 C11 C4 111.1(2)
C13 C12 O3 108.7(2)
C13 C12 C15 112.5(4)
O3 C12 C15 110.5(3)
C13 C12 C14 110.8(3)
O3 C12 C14 103.6(2)
C15 C12 C14 110.4(3)
C12 C13 H13A 109.5
C12 C13 H13B 109.5
H13A C13 H13B 109.5
C12 C13 H13C 109.5
H13A C13 H13C 109.5
H13B C13 H13C 109.5
C12 C14 H14A 109.5
C12 C14 H14B 109.5
H14A C14 H14B 109.5
C12 C14 H14C 109.5
H14A C14 H14C 109.5
H14B C14 H14C 109.5
C12 C15 H15A 109.5
C12 C15 H15B 109.5
H15A C15 H15B 109.5
C12 C15 H15C 109.5
H15A C15 H15C 109.5
H15B C15 H15C 109.5
C17' C16 C17 99.8(9)
C17' C16 C2 133.0(7)
C17 C16 C2 127.2(5)
C17' C16 S1 11.5(7)
C17 C16 S1 111.3(5)
C2 C16 S1 121.51(17)
C17' C16 S1' 104.4(8)
C17 C16 S1' 5.2(7)
C2 C16 S1' 122.5(3)
S1 C16 S1' 115.9(2)
C19 C18 C17' 99.4(5)
C19 C18 S1 116.5(2)
C17' C18 S1 17.1(5)
C19 C18 H18 121.8
C17' C18 H18 138.9
S1 C18 H18 121.8
C19 C18 H18' 130.3
C17' C18 H18' 130.2
S1 C18 H18' 113.2
H18 C18 H18' 8.9
C18 C19 C17 107.5(3)
C18 C19 S1' 122.8(2)
C17 C19 S1' 15.5(3)
C18 C19 H19 126.3
C17 C19 H19 126.3
S1' C19 H19 110.9
C18 C19 H19' 119.6
C17 C19 H19' 132.7
S1' C19 H19' 117.6
H19 C19 H19' 7.6

loop_
_geom_bond_atom_site_label_1
_geom_bond_atom_site_label_2
_geom_bond_distance
S1 C18 1.648(3)
S1 C16 1.683(3)
C17 C16 1.342(6)
C17 C19 1.504(11)
C17 H17 0.9300
S1' C19 1.543(7)
S1' C16 1.731(3)
C17' C16 1.285(13)
C17' C18 1.477(17)
C17' H17' 0.9300
O1 C4 1.377(3)
O1 C6 1.381(3)
O2 C11 1.195(3)
O3 C11 1.310(3)
O3 C12 1.483(3)
O4 C8 1.192(4)
O5 C8 1.336(3)
O5 C9 1.442(3)
C1 C6 1.483(4)
C1 C2 1.537(3)
C1 H1A 0.9700
C1 H1B 0.9700
C2 C3 1.499(3)
C2 C16 1.509(3)
C2 H2 0.9800
C3 C4 1.315(3)
C3 H3 0.9300
C4 C11 1.493(3)
C6 C7 1.332(3)
C7 C8 1.464(3)
C7 H7 0.9300
C9 C10 1.471(5)
C9 H9A 0.9700
C9 H9B 0.9700
C10 H10A 0.9600
C10 H10B 0.9600
C10 H10C 0.9600
C12 C13 1.470(5)
C12 C15 1.486(5)
C12 C14 1.487(5)
C13 H13A 0.9600
C13 H13B 0.9600
C13 H13C 0.9600
C14 H14A 0.9600
C14 H14B 0.9600
C14 H14C 0.9600
C15 H15A 0.9600
C15 H15B 0.9600
C15 H15C 0.9600
C18 C19 1.317(4)
C18 H18 0.9300
C18 H18' 0.9554
C19 H19 0.9300
C19 H19' 0.9536

loop_
_geom_torsion_atom_site_label_1
_geom_torsion_atom_site_label_2
_geom_torsion_atom_site_label_3
_geom_torsion_atom_site_label_4
_geom_torsion
C6 C1 C2 C3 -47.6(2)
C6 C1 C2 C16 75.6(2)
C16 C2 C3 C4 -97.3(2)
C1 C2 C3 C4 27.7(3)
C2 C3 C4 O1 1.7(4)
C2 C3 C4 C11 175.4(2)
C6 O1 C4 C3 -10.7(3)
C6 O1 C4 C11 174.77(19)
C4 O1 C6 C7 166.5(2)
C4 O1 C6 C1 -13.3(3)
C2 C1 C6 C7 -136.7(2)
C2 C1 C6 O1 43.0(3)
O1 C6 C7 C8 180.0(2)
C1 C6 C7 C8 -0.3(4)
C9 O5 C8 O4 3.6(4)
C9 O5 C8 C7 -176.6(2)
C6 C7 C8 O4 -14.9(5)
C6 C7 C8 O5 165.4(2)
C8 O5 C9 C10 176.4(3)
C12 O3 C11 O2 1.8(4)
C12 O3 C11 C4 -175.3(2)
C3 C4 C11 O2 -160.3(3)
O1 C4 C11 O2 14.1(4)
C3 C4 C11 O3 16.9(3)
O1 C4 C11 O3 -168.7(2)
C11 O3 C12 C13 68.0(4)
C11 O3 C12 C15 -55.9(4)
C11 O3 C12 C14 -174.1(3)
C18 C17' C16 C17 1.7(18)
C18 C17' C16 C2 -178.1(7)
C18 C17' C16 S1 -175(7)
C18 C17' C16 S1' -0.7(19)
C19 C17 C16 C17' -1.6(12)
C19 C17 C16 C2 178.2(4)
C19 C17 C16 S1 -1.0(9)
C19 C17 C16 S1' 152(9)
C3 C2 C16 C17' 68.9(14)
C1 C2 C16 C17' -52.8(14)
C3 C2 C16 C17 -110.8(7)
C1 C2 C16 C17 127.5(6)
C3 C2 C16 S1 68.2(2)
C1 C2 C16 S1 -53.5(3)
C3 C2 C16 S1' -108.1(3)
C1 C2 C16 S1' 130.2(3)
C18 S1 C16 C17' 4(5)
C18 S1 C16 C17 0.4(6)
C18 S1 C16 C2 -178.78(19)
C18 S1 C16 S1' -2.2(3)
C19 S1' C16 C17' 1.9(11)
C19 S1' C16 C17 -25(8)
C19 S1' C16 C2 179.6(2)
C19 S1' C16 S1 3.1(4)
C16 C17' C18 C19 -1.0(18)
C16 C17' C18 S1 177(5)
C16 S1 C18 C19 0.3(2)
C16 S1 C18 C17' -2(3)
C17' C18 C19 C17 -0.1(10)
S1 C18 C19 C17 -0.9(5)
C17' C18 C19 S1' 2.8(9)
S1 C18 C19 S1' 2.1(5)
C16 C17 C19 C18 1.2(9)
C16 C17 C19 S1' -170(3)
C16 S1' C19 C18 -3.0(5)
C16 S1' C19 C17 7(2)
